data_7225903
loop_
_publ_author_name
'Ghandi, Mehdi'
'Zarezadeh, Nahid'
'Abbasi, Alireza'

_publ_section_title
;
 Diastereolective synthesis of novel tetra-and pentacyclic annulated
 coumarino-\d-sultam pyrrolidine, pyrrolizidine, pyrrolothiazole and
 isoxazolidine derivatives via intramolecular 1,3-dipolar cycloadditions
;
_journal_name_full 'RSC Adv.'
_journal_paper_doi 10.1039/C6RA14169B
_journal_year 2016
_chemical_formula_moiety 'C25 H26 N2 O4 S'
_chemical_formula_sum 'C25 H26 N2 O4 S'
_chemical_formula_weight 450.55
_chemical_name_systematic
; 
 ? 
;
_space_group_IT_number 19
_symmetry_cell_setting orthorhombic
_symmetry_space_group_name_Hall 'P 2ac 2ab'
_symmetry_space_group_name_H-M 'P 21 21 21'
_atom_sites_solution_hydrogens geom
_atom_sites_solution_primary direct
_atom_sites_solution_secondary difmap
_audit_creation_method SHELXL-97
_audit_update_record
;
2014-04-17 deposited with the CCDC.
2016-07-11 downloaded from the CCDC.
;
_cell_angle_alpha 90.00
_cell_angle_beta 90.00
_cell_angle_gamma 90.00
_cell_formula_units_Z 4
_cell_length_a 8.790(2)
_cell_length_b 15.553(2)
_cell_length_c 16.313(2)
_cell_measurement_temperature 293(2)
_cell_volume 2230.2(6)
_computing_structure_refinement 'SHELXL-97 (Sheldrick, 1997)'
_computing_structure_solution 'SHELXS-97 (Sheldrick, 1990)'
_diffrn_ambient_temperature 293(2)
_diffrn_measured_fraction_theta_full 0.998
_diffrn_measured_fraction_theta_max 0.998
_diffrn_radiation_monochromator graphite
_diffrn_radiation_source 'fine-focus sealed tube'
_diffrn_radiation_type MoK\a
_diffrn_radiation_wavelength 0.71073
_diffrn_reflns_av_R_equivalents 0.0311
_diffrn_reflns_av_sigmaI/netI 0.0233
_diffrn_reflns_limit_h_max 10
_diffrn_reflns_limit_h_min -10
_diffrn_reflns_limit_k_max 19
_diffrn_reflns_limit_k_min -19
_diffrn_reflns_limit_l_max 19
_diffrn_reflns_limit_l_min -20
_diffrn_reflns_number 13468
_diffrn_reflns_theta_full 25.99
_diffrn_reflns_theta_max 25.99
_diffrn_reflns_theta_min 1.81
_exptl_absorpt_coefficient_mu 0.180
_exptl_crystal_density_diffrn 1.342
_exptl_crystal_density_method 'not measured'
_exptl_crystal_F_000 952
_refine_diff_density_max 0.101
_refine_diff_density_min -0.222
_refine_diff_density_rms 0.030
_refine_ls_abs_structure_details 'Flack H D (1983), Acta Cryst. A39, 876-881'
_refine_ls_abs_structure_Flack -0.05(7)
_refine_ls_extinction_method none
_refine_ls_goodness_of_fit_ref 1.042
_refine_ls_hydrogen_treatment mixed
_refine_ls_matrix_type full
_refine_ls_number_parameters 345
_refine_ls_number_reflns 4373
_refine_ls_number_restraints 0
_refine_ls_restrained_S_all 1.042
_refine_ls_R_factor_all 0.0376
_refine_ls_R_factor_gt 0.0343
_refine_ls_shift/su_max 0.001
_refine_ls_shift/su_mean 0.000
_refine_ls_structure_factor_coef Fsqd
_refine_ls_weighting_details 'calc w=1/[\s^2^(Fo^2^)+(0.0391P)^2^+0.3690P] where P=(Fo^2^+2Fc^2^)/3'
_refine_ls_weighting_scheme calc
_refine_ls_wR_factor_gt 0.0810
_refine_ls_wR_factor_ref 0.0834
_reflns_number_gt 4096
_reflns_number_total 4373
_reflns_threshold_expression >2sigma(I)
_cod_data_source_file c6ra14169b2.cif
_cod_data_source_block final
_cod_depositor_comments
;
The following automatic conversions were performed:

'_symmetry_cell_setting' value 'Orthorhombic' changed to
'orthorhombic' according to
/usr/data/users/saulius/crontab/automatic-downloads/rss-feeds/RSC/lib/dictionaries/cif_core.dic
dictionary named 'cif_core.dic' version 2.4.2 from 2011-04-26.

Automatic conversion script
Id: cif_fix_values 4268 2015-11-12 08:31:59Z antanas 
;
_cod_database_code 7225903

loop_
_symmetry_equiv_pos_as_xyz
'x, y, z'
'-x+1/2, -y, z+1/2'
'x+1/2, -y+1/2, -z'
'-x, y+1/2, -z+1/2'

loop_
_atom_site_label
_atom_site_type_symbol
_atom_site_fract_x
_atom_site_fract_y
_atom_site_fract_z
_atom_site_U_iso_or_equiv
_atom_site_adp_type
_atom_site_occupancy
_atom_site_symmetry_multiplicity
_atom_site_calc_flag
_atom_site_refinement_flags
S1 S 0.55357(5) 0.50828(3) 0.47214(3) 0.05148(12) Uani 1 1 d .
O4 O 0.05175(18) 0.39008(11) 0.35964(13) 0.0837(5) Uani 1 1 d .
O3 O 0.19447(17) 0.27511(10) 0.37340(10) 0.0646(4) Uani 1 1 d .
O1 O 0.69292(17) 0.55532(9) 0.47810(10) 0.0658(4) Uani 1 1 d .
O2 O 0.48494(18) 0.47414(9) 0.54462(8) 0.0644(4) Uani 1 1 d .
N1 N 0.58274(16) 0.42739(10) 0.40959(10) 0.0485(4) Uani 1 1 d .
N2 N 0.2954(2) 0.54209(11) 0.29013(10) 0.0597(4) Uani 1 1 d .
C10 C 0.2912(2) 0.51284(13) 0.37708(11) 0.0513(4) Uani 1 1 d .
H10 H 0.194(3) 0.5266(13) 0.4057(13) 0.056(5) Uiso 1 1 d .
C1 C 0.4501(2) 0.37702(11) 0.39600(10) 0.0448(4) Uani 1 1 d .
C2 C 0.3146(2) 0.41573(12) 0.38240(11) 0.0473(4) Uani 1 1 d .
C3 C 0.1786(2) 0.36292(14) 0.37130(13) 0.0587(5) Uani 1 1 d .
C13 C 0.4125(2) 0.57029(12) 0.42121(11) 0.0484(4) Uani 1 1 d .
H13 H 0.368(2) 0.6063(11) 0.4656(13) 0.045(5) Uiso 1 1 d .
C5 C 0.4623(2) 0.28405(12) 0.40264(11) 0.0507(4) Uani 1 1 d .
C14 C 0.5418(2) 0.71549(12) 0.37924(12) 0.0548(4) Uani 1 1 d .
C23 C 0.7057(2) 0.42785(16) 0.34585(13) 0.0551(5) Uani 1 1 d .
H23A H 0.757(3) 0.4816(16) 0.3528(16) 0.074(7) Uiso 1 1 d .
H23B H 0.776(3) 0.3815(16) 0.3584(16) 0.070(7) Uiso 1 1 d .
C11 C 0.3528(2) 0.63047(13) 0.29019(13) 0.0573(5) Uani 1 1 d .
H11 H 0.396(2) 0.6388(13) 0.2332(14) 0.058(6) Uiso 1 1 d .
C16 C 0.7242(3) 0.82956(18) 0.35405(19) 0.0819(7) Uani 1 1 d .
H16 H 0.8089 0.8499 0.3259 0.098 Uiso 1 1 calc R
C8 C 0.4604(4) 0.10609(15) 0.42022(16) 0.0819(7) Uani 1 1 d .
H8 H 0.4604 0.0466 0.4262 0.098 Uiso 1 1 calc R
C25 C 0.7773(3) 0.43389(17) 0.19823(15) 0.0698(6) Uani 1 1 d .
H25A H 0.7384 0.4302 0.1434 0.105 Uiso 1 1 calc R
H25B H 0.8513 0.3894 0.2067 0.105 Uiso 1 1 calc R
H25C H 0.8241 0.4890 0.2063 0.105 Uiso 1 1 calc R
C6 C 0.5959(3) 0.23990(14) 0.42369(12) 0.0601(5) Uani 1 1 d .
H6 H 0.6857 0.2702 0.4323 0.072 Uiso 1 1 calc R
C12 C 0.4816(2) 0.62832(12) 0.35431(12) 0.0512(4) Uani 1 1 d .
H12 H 0.567(3) 0.6000(12) 0.3285(13) 0.053(5) Uiso 1 1 d .
C15 C 0.6684(3) 0.74786(16) 0.33809(15) 0.0691(6) Uani 1 1 d .
H15 H 0.7165 0.7139 0.2990 0.083 Uiso 1 1 calc R
C7 C 0.5943(3) 0.15158(15) 0.43158(14) 0.0739(7) Uani 1 1 d .
H7 H 0.6835 0.1224 0.4446 0.089 Uiso 1 1 calc R
C9 C 0.3284(3) 0.14745(15) 0.40041(16) 0.0737(7) Uani 1 1 d .
H9 H 0.2388 0.1166 0.3930 0.088 Uiso 1 1 calc R
C19 C 0.4748(3) 0.76758(14) 0.43830(14) 0.0664(6) Uani 1 1 d .
H19 H 0.3917 0.7473 0.4678 0.080 Uiso 1 1 calc R
C4 C 0.3299(3) 0.23619(13) 0.39154(12) 0.0571(5) Uani 1 1 d .
C24 C 0.6477(2) 0.42287(16) 0.25880(13) 0.0567(5) Uani 1 1 d .
H24A H 0.574(3) 0.4708(15) 0.2496(14) 0.067(6) Uiso 1 1 d .
H24B H 0.597(3) 0.3655(16) 0.2520(14) 0.072(7) Uiso 1 1 d .
C20 C 0.2145(3) 0.68794(17) 0.3059(2) 0.0792(7) Uani 1 1 d .
H20A H 0.198(3) 0.6932(18) 0.3682(19) 0.085(8) Uiso 1 1 d .
H20B H 0.232(4) 0.745(2) 0.287(2) 0.116(11) Uiso 1 1 d .
C18 C 0.5307(3) 0.84958(15) 0.45387(17) 0.0767(7) Uani 1 1 d .
H18 H 0.4839 0.8838 0.4933 0.092 Uiso 1 1 calc R
C17 C 0.6537(3) 0.88047(17) 0.41183(19) 0.0813(8) Uani 1 1 d .
H17 H 0.6897 0.9356 0.4222 0.098 Uiso 1 1 calc R
C22 C 0.1448(4) 0.54892(18) 0.2501(2) 0.0844(9) Uani 1 1 d .
H22A H 0.080(4) 0.5045(19) 0.268(2) 0.114(11) Uiso 1 1 d .
H22B H 0.176(4) 0.545(2) 0.182(2) 0.124(11) Uiso 1 1 d .
C21 C 0.0835(4) 0.6375(2) 0.2693(3) 0.1082(12) Uani 1 1 d .
H21A H 0.045(4) 0.663(2) 0.222(2) 0.115(11) Uiso 1 1 d .
H21B H -0.011(5) 0.632(3) 0.310(3) 0.175(19) Uiso 1 1 d .

loop_
_atom_site_aniso_label
_atom_site_aniso_U_11
_atom_site_aniso_U_22
_atom_site_aniso_U_33
_atom_site_aniso_U_23
_atom_site_aniso_U_13
_atom_site_aniso_U_12
S1 0.0544(2) 0.0566(2) 0.0435(2) -0.0024(2) -0.00951(19) 0.0015(2)
O4 0.0391(7) 0.0924(11) 0.1195(14) 0.0189(10) -0.0073(9) -0.0045(8)
O3 0.0551(8) 0.0630(8) 0.0757(10) 0.0042(7) 0.0011(7) -0.0129(7)
O1 0.0600(8) 0.0683(8) 0.0692(9) -0.0075(8) -0.0219(8) -0.0085(7)
O2 0.0828(10) 0.0699(8) 0.0404(6) 0.0038(6) -0.0024(6) 0.0056(8)
N1 0.0394(8) 0.0565(8) 0.0495(9) -0.0047(7) -0.0033(6) 0.0008(6)
N2 0.0715(11) 0.0559(9) 0.0516(9) 0.0015(8) -0.0180(8) 0.0007(8)
C10 0.0449(9) 0.0589(11) 0.0500(10) 0.0008(9) -0.0018(8) 0.0044(9)
C1 0.0428(8) 0.0523(9) 0.0394(8) 0.0002(7) -0.0015(7) -0.0007(8)
C2 0.0424(9) 0.0554(10) 0.0441(9) 0.0028(8) -0.0004(7) -0.0008(8)
C3 0.0482(11) 0.0672(12) 0.0607(12) 0.0074(10) -0.0003(9) -0.0061(9)
C13 0.0501(10) 0.0531(10) 0.0420(9) -0.0027(8) 0.0006(8) 0.0028(8)
C5 0.0578(11) 0.0535(9) 0.0407(9) -0.0003(7) 0.0001(8) 0.0034(9)
C14 0.0530(10) 0.0586(10) 0.0530(10) 0.0036(8) -0.0055(9) 0.0018(9)
C23 0.0394(9) 0.0660(12) 0.0598(12) -0.0028(10) 0.0000(9) 0.0007(9)
C11 0.0646(12) 0.0590(11) 0.0484(11) 0.0069(9) -0.0079(9) 0.0022(10)
C16 0.0717(15) 0.0824(16) 0.0916(18) 0.0211(15) -0.0063(14) -0.0165(14)
C8 0.120(2) 0.0553(12) 0.0707(15) 0.0075(11) 0.0031(16) 0.0029(15)
C25 0.0646(14) 0.0830(15) 0.0617(13) 0.0031(12) 0.0086(11) -0.0120(12)
C6 0.0698(13) 0.0612(12) 0.0494(11) -0.0025(9) -0.0061(9) 0.0121(10)
C12 0.0516(11) 0.0565(10) 0.0455(9) 0.0004(8) 0.0018(8) 0.0051(9)
C15 0.0644(13) 0.0751(14) 0.0679(14) 0.0075(12) 0.0042(11) -0.0065(11)
C7 0.103(2) 0.0631(13) 0.0552(12) 0.0030(10) -0.0044(12) 0.0232(13)
C9 0.0947(18) 0.0578(12) 0.0686(14) 0.0047(11) 0.0109(13) -0.0131(12)
C19 0.0666(13) 0.0610(11) 0.0716(13) -0.0064(10) -0.0012(11) 0.0004(10)
C4 0.0645(12) 0.0575(11) 0.0494(10) 0.0022(9) 0.0019(9) -0.0058(9)
C24 0.0463(10) 0.0682(12) 0.0555(12) -0.0061(10) 0.0007(9) -0.0011(10)
C20 0.0784(17) 0.0590(13) 0.100(2) 0.0043(14) -0.0247(15) 0.0126(12)
C18 0.0839(17) 0.0637(12) 0.0824(16) -0.0096(11) -0.0159(14) 0.0068(12)
C17 0.0820(17) 0.0630(13) 0.099(2) 0.0089(14) -0.0307(15) -0.0088(13)
C22 0.091(2) 0.0737(16) 0.089(2) 0.0107(14) -0.0452(16) -0.0055(14)
C21 0.081(2) 0.099(2) 0.145(3) -0.010(2) -0.050(2) 0.0203(17)

loop_
_atom_type_symbol
_atom_type_description
_atom_type_scat_dispersion_real
_atom_type_scat_dispersion_imag
_atom_type_scat_source
C C 0.0033 0.0016 'International Tables Vol C Tables 4.2.6.8 and 6.1.1.4'
H H 0.0000 0.0000 'International Tables Vol C Tables 4.2.6.8 and 6.1.1.4'
N N 0.0061 0.0033 'International Tables Vol C Tables 4.2.6.8 and 6.1.1.4'
O O 0.0106 0.0060 'International Tables Vol C Tables 4.2.6.8 and 6.1.1.4'
S S 0.1246 0.1234 'International Tables Vol C Tables 4.2.6.8 and 6.1.1.4'

loop_
_geom_angle_atom_site_label_1
_geom_angle_atom_site_label_2
_geom_angle_atom_site_label_3
_geom_angle
O2 S1 O1 119.68(9)
O2 S1 N1 107.20(9)
O1 S1 N1 107.51(9)
O2 S1 C13 107.08(9)
O1 S1 C13 110.60(9)
N1 S1 C13 103.56(8)
C4 O3 C3 122.25(16)
C1 N1 C23 119.03(15)
C1 N1 S1 113.05(12)
C23 N1 S1 122.71(14)
C11 N2 C22 103.94(17)
C11 N2 C10 107.13(16)
C22 N2 C10 114.8(2)
N2 C10 C2 110.66(16)
N2 C10 C13 104.26(15)
C2 C10 C13 116.53(15)
N2 C10 H10 113.6(12)
C2 C10 H10 107.5(12)
C13 C10 H10 104.3(12)
C2 C1 N1 120.15(15)
C2 C1 C5 121.29(18)
N1 C1 C5 118.42(17)
C1 C2 C3 119.36(17)
C1 C2 C10 124.60(17)
C3 C2 C10 116.04(17)
O4 C3 O3 116.44(19)
O4 C3 C2 125.3(2)
O3 C3 C2 118.24(18)
C12 C13 C10 106.07(15)
C12 C13 S1 111.96(13)
C10 C13 S1 112.35(13)
C12 C13 H13 109.9(10)
C10 C13 H13 113.0(10)
S1 C13 H13 103.7(11)
C4 C5 C6 117.99(18)
C4 C5 C1 117.40(19)
C6 C5 C1 124.51(19)
C19 C14 C15 117.5(2)
C19 C14 C12 124.13(19)
C15 C14 C12 118.31(19)
N1 C23 C24 114.10(16)
N1 C23 H23A 105.3(15)
C24 C23 H23A 108.5(16)
N1 C23 H23B 107.9(15)
C24 C23 H23B 112.0(15)
H23A C23 H23B 108.8(18)
N2 C11 C20 105.98(19)
N2 C11 C12 103.46(15)
C20 C11 C12 118.85(19)
N2 C11 H11 104.4(12)
C20 C11 H11 112.0(12)
C12 C11 H11 110.6(12)
C17 C16 C15 119.7(3)
C17 C16 H16 120.2
C15 C16 H16 120.2
C9 C8 C7 120.8(2)
C9 C8 H8 119.6
C7 C8 H8 119.6
C24 C25 H25A 109.5
C24 C25 H25B 109.5
H25A C25 H25B 109.5
C24 C25 H25C 109.5
H25A C25 H25C 109.5
H25B C25 H25C 109.5
C7 C6 C5 120.1(2)
C7 C6 H6 120.0
C5 C6 H6 120.0
C14 C12 C13 118.22(16)
C14 C12 C11 114.86(16)
C13 C12 C11 101.76(16)
C14 C12 H12 104.6(12)
C13 C12 H12 110.3(12)
C11 C12 H12 106.7(12)
C16 C15 C14 121.6(2)
C16 C15 H15 119.2
C14 C15 H15 119.2
C6 C7 C8 120.3(2)
C6 C7 H7 119.8
C8 C7 H7 119.8
C8 C9 C4 119.0(2)
C8 C9 H9 120.5
C4 C9 H9 120.5
C18 C19 C14 120.8(2)
C18 C19 H19 119.6
C14 C19 H19 119.6
O3 C4 C9 117.0(2)
O3 C4 C5 121.23(17)
C9 C4 C5 121.7(2)
C23 C24 C25 110.68(17)
C23 C24 H24A 108.8(13)
C25 C24 H24A 107.7(13)
C23 C24 H24B 107.5(14)
C25 C24 H24B 111.2(14)
H24A C24 H24B 111.0(18)
C21 C20 C11 103.6(2)
C21 C20 H20A 109.0(17)
C11 C20 H20A 108.7(16)
C21 C20 H20B 118(2)
C11 C20 H20B 111(2)
H20A C20 H20B 105(3)
C17 C18 C19 120.7(3)
C17 C18 H18 119.7
C19 C18 H18 119.7
C18 C17 C16 119.8(2)
C18 C17 H17 120.1
C16 C17 H17 120.1
N2 C22 C21 107.0(2)
N2 C22 H22A 111(2)
C21 C22 H22A 113(2)
N2 C22 H22B 102.2(18)
C21 C22 H22B 109.5(17)
H22A C22 H22B 114(3)
C22 C21 C20 106.4(2)
C22 C21 H21A 111(2)
C20 C21 H21A 112(2)
C22 C21 H21B 110(2)
C20 C21 H21B 113(3)
H21A C21 H21B 105(3)

loop_
_geom_bond_atom_site_label_1
_geom_bond_atom_site_label_2
_geom_bond_distance
S1 O2 1.4295(15)
S1 O1 1.4300(15)
S1 N1 1.6400(16)
S1 C13 1.7771(19)
O4 C3 1.208(3)
O3 C4 1.368(3)
O3 C3 1.373(3)
N1 C1 1.422(2)
N1 C23 1.500(3)
N2 C11 1.464(3)
N2 C22 1.480(3)
N2 C10 1.490(2)
C10 C2 1.527(3)
C10 C13 1.566(3)
C10 H10 1.00(2)
C1 C2 1.353(3)
C1 C5 1.454(2)
C2 C3 1.461(3)
C13 C12 1.541(3)
C13 H13 0.993(19)
C5 C4 1.393(3)
C5 C6 1.403(3)
C14 C19 1.390(3)
C14 C15 1.393(3)
C14 C12 1.511(3)
C23 C24 1.511(3)
C23 H23A 0.96(3)
C23 H23B 0.97(2)
C11 C20 1.530(4)
C11 C12 1.542(3)
C11 H11 1.01(2)
C16 C17 1.378(4)
C16 C15 1.387(4)
C16 H16 0.9300
C8 C9 1.366(4)
C8 C7 1.386(4)
C8 H8 0.9300
C25 C24 1.517(3)
C25 H25A 0.9600
C25 H25B 0.9600
C25 H25C 0.9600
C6 C7 1.380(3)
C6 H6 0.9300
C12 H12 0.97(2)
C15 H15 0.9300
C7 H7 0.9300
C9 C4 1.388(3)
C9 H9 0.9300
C19 C18 1.390(3)
C19 H19 0.9300
C24 H24A 1.00(2)
C24 H24B 1.00(2)
C20 C21 1.516(4)
C20 H20A 1.03(3)
C20 H20B 0.94(3)
C18 C17 1.368(4)
C18 H18 0.9300
C17 H17 0.9300
C22 C21 1.512(5)
C22 H22A 0.94(3)
C22 H22B 1.15(4)
C21 H21A 0.93(4)
C21 H21B 1.07(5)
